data_4301829
loop_
_publ_author_name
'Skye Fortier'
'Guang Wu'
'Trevor W. Hayton'

_publ_contact_author_email hayton@chem.ucsb.edu
_publ_contact_author_name 'Trevor W. Hayton'
_publ_section_title
;
Synthesis and Redox Chemistry of High-Valent Uranium Aryloxides
;
_journal_name_full 'Inorganic Chemistry'
_journal_page_first 3000
_journal_page_last 3011
_journal_paper_doi 10.1021/ic802266y
_journal_volume 48
_journal_year 2009
_chemical_formula_sum 'C60 H60 F30 Li2 O18 U'
_chemical_formula_weight 1890.99
_chemical_name_systematic
; 
 Lithium 1,2-dimethoxyethane Uranium(IV) hexakis(pentafluorophenoxide) 
;
_space_group_IT_number 148
_symmetry_cell_setting rhombohedral
_symmetry_space_group_name_Hall '-R 3'
_symmetry_space_group_name_H-M 'R -3 :H'
_atom_sites_solution_hydrogens geom
_atom_sites_solution_primary direct
_atom_sites_solution_secondary difmap
_audit_creation_method SHELXL-97
_cell_angle_alpha 90.00
_cell_angle_beta 90.00
_cell_angle_gamma 120.00
_cell_formula_units_Z 3
_cell_length_a 15.738(2)
_cell_length_b 15.738(2)
_cell_length_c 25.227(7)
_cell_measurement_temperature 150(2)
_cell_volume 5411.2(18)
_computing_structure_refinement 'SHELXL-97 (Sheldrick, 1997)'
_computing_structure_solution 'SHELXS-97 (Sheldrick, 1990)'
_diffrn_ambient_temperature 150(2)
_diffrn_measured_fraction_theta_full 0.974
_diffrn_measured_fraction_theta_max 0.974
_diffrn_measurement_device_type 'CCD area detector'
_diffrn_measurement_method 'omega scan'
_diffrn_radiation_monochromator graphite
_diffrn_radiation_source 'fine-focus sealed tube'
_diffrn_radiation_type MoK\a
_diffrn_radiation_wavelength 0.71073
_diffrn_reflns_av_R_equivalents 0.0643
_diffrn_reflns_av_sigmaI/netI 0.0619
_diffrn_reflns_limit_h_max 19
_diffrn_reflns_limit_h_min -19
_diffrn_reflns_limit_k_max 17
_diffrn_reflns_limit_k_min -18
_diffrn_reflns_limit_l_max 31
_diffrn_reflns_limit_l_min -22
_diffrn_reflns_number 9817
_diffrn_reflns_theta_full 26.73
_diffrn_reflns_theta_max 26.73
_diffrn_reflns_theta_min 1.70
_exptl_absorpt_coefficient_mu 2.393
_exptl_absorpt_correction_T_max 0.579
_exptl_absorpt_correction_T_min 0.485
_exptl_absorpt_correction_type empirical
_exptl_absorpt_process_details 'Psi Scan'
_exptl_crystal_colour clear
_exptl_crystal_density_diffrn 1.741
_exptl_crystal_density_method 'not measured'
_exptl_crystal_description cube
_exptl_crystal_F_000 2796
_exptl_crystal_size_max 0.2
_exptl_crystal_size_mid 0.2
_exptl_crystal_size_min 0.14
_refine_diff_density_max 0.711
_refine_diff_density_min -0.353
_refine_diff_density_rms 0.075
_refine_ls_extinction_method none
_refine_ls_goodness_of_fit_ref 0.914
_refine_ls_hydrogen_treatment constr
_refine_ls_matrix_type full
_refine_ls_number_parameters 170
_refine_ls_number_reflns 2500
_refine_ls_number_restraints 0
_refine_ls_restrained_S_all 0.914
_refine_ls_R_factor_all 0.0471
_refine_ls_R_factor_gt 0.0367
_refine_ls_shift/su_max 0.000
_refine_ls_shift/su_mean 0.000
_refine_ls_structure_factor_coef Fsqd
_refine_ls_weighting_details 'calc w=1/[\s^2^(Fo^2^)+(0.0356P)^2^+0.0000P] where P=(Fo^2^+2Fc^2^)/3'
_refine_ls_weighting_scheme calc
_refine_ls_wR_factor_gt 0.0716
_refine_ls_wR_factor_ref 0.0745
_reflns_number_gt 2102
_reflns_number_total 2500
_reflns_threshold_expression >2sigma(I)
_cod_data_source_file ic802266y_si_002_4.cif
_cod_data_source_block Complex_7
_cod_depositor_comments
;
The following automatic conversions were performed:
'_symmetry_cell_setting' value 'Rhombohedral' changed to 'rhombohedral'
according to '/home/saulius/struct/CIF-dictionaries/cif_core.dic'
dictionary named 'cif_core.dic' version 2.4.1 from
2010-06-29.

'_exptl_absorpt_correction_type' value 'Empirical' changed to
'empirical' according to
'/home/saulius/struct/CIF-dictionaries/cif_core.dic' dictionary named
'cif_core.dic' version 2.4.1 from 2010-06-29.

Automatic conversion script
Id: cif_fix_enum 1527 2010-12-29 10:47:43Z saulius 
;
_cod_original_cell_volume 5411.1(19)
_cod_original_sg_symbol_H-M 'R -3'
_cod_database_code 4301829

loop_
_symmetry_equiv_pos_as_xyz
'x, y, z'
'-y, x-y, z'
'-x+y, -x, z'
'x+2/3, y+1/3, z+1/3'
'-y+2/3, x-y+1/3, z+1/3'
'-x+y+2/3, -x+1/3, z+1/3'
'x+1/3, y+2/3, z+2/3'
'-y+1/3, x-y+2/3, z+2/3'
'-x+y+1/3, -x+2/3, z+2/3'
'-x, -y, -z'
'y, -x+y, -z'
'x-y, x, -z'
'-x+2/3, -y+1/3, -z+1/3'
'y+2/3, -x+y+1/3, -z+1/3'
'x-y+2/3, x+1/3, -z+1/3'
'-x+1/3, -y+2/3, -z+2/3'
'y+1/3, -x+y+2/3, -z+2/3'
'x-y+1/3, x+2/3, -z+2/3'

loop_
_atom_site_label
_atom_site_type_symbol
_atom_site_fract_x
_atom_site_fract_y
_atom_site_fract_z
_atom_site_U_iso_or_equiv
_atom_site_adp_type
_atom_site_occupancy
_atom_site_symmetry_multiplicity
_atom_site_calc_flag
_atom_site_refinement_flags
_atom_site_disorder_assembly
_atom_site_disorder_group
U1 U 0.6667 0.3333 0.3333 0.04439(14) Uani 1 6 d S . .
O1 O 0.53510(17) 0.29404(18) 0.38241(10) 0.0557(7) Uani 1 1 d . . .
F3 F 0.15768(15) 0.10944(17) 0.45694(10) 0.0731(7) Uani 1 1 d . . .
C2 C 0.3905(2) 0.1491(2) 0.40880(13) 0.0428(8) Uani 1 1 d . . .
C3 C 0.2971(3) 0.1027(2) 0.42853(14) 0.0445(8) Uani 1 1 d . . .
C4 C 0.2501(2) 0.1548(3) 0.43818(14) 0.0494(9) Uani 1 1 d . . .
F1 F 0.43357(15) 0.09445(15) 0.39888(9) 0.0573(5) Uani 1 1 d . . .
F2 F 0.25120(15) 0.00553(15) 0.43873(9) 0.0623(6) Uani 1 1 d . . .
C1 C 0.4434(2) 0.2494(2) 0.39856(13) 0.0415(8) Uani 1 1 d . . .
F4 F 0.43742(16) 0.39607(15) 0.39801(10) 0.0690(6) Uani 1 1 d . . .
F5 F 0.25346(16) 0.30582(17) 0.43642(11) 0.0754(7) Uani 1 1 d . . .
C5 C 0.2985(3) 0.2532(3) 0.42765(15) 0.0504(9) Uani 1 1 d . . .
C6 C 0.3926(3) 0.2995(2) 0.40799(14) 0.0462(9) Uani 1 1 d . . .
O2 O 0.2494(2) 0.5357(2) 0.36576(13) 0.0794(9) Uani 1 1 d . . .
Li1 Li 0.3333 0.6667 0.4119(4) 0.040(2) Uani 1 3 d S . .
O3 O 0.4165(2) 0.6194(2) 0.45566(12) 0.0774(9) Uani 1 1 d . . .
C9 C 0.3831(3) 0.5530(3) 0.49838(16) 0.0667(11) Uani 1 1 d . . .
H9A H 0.3592 0.4876 0.4853 0.100 Uiso 1 1 calc R . .
H9B H 0.3311 0.5564 0.5163 0.100 Uiso 1 1 calc R . .
H9C H 0.4362 0.5697 0.5226 0.100 Uiso 1 1 calc R . .
C7 C 0.2843(3) 0.5015(3) 0.32481(19) 0.0783(14) Uani 1 1 d . . .
H7A H 0.3063 0.4593 0.3392 0.117 Uiso 1 1 calc R . .
H7B H 0.3380 0.5561 0.3073 0.117 Uiso 1 1 calc R . .
H7C H 0.2326 0.4655 0.2998 0.117 Uiso 1 1 calc R . .
C8 C 0.1676(3) 0.4650(3) 0.38939(19) 0.0744(13) Uani 1 1 d . . .
H8A H 0.1808 0.4151 0.4031 0.089 Uiso 1 1 calc R . .
H8B H 0.1161 0.4343 0.3631 0.089 Uiso 1 1 calc R . .
C10 C 0.4981(3) 0.6306(4) 0.4333(2) 0.0800(14) Uani 1 1 d . . .
H10A H 0.4855 0.5677 0.4199 0.096 Uiso 1 1 calc R . .
H10B H 0.5487 0.6515 0.4602 0.096 Uiso 1 1 calc R . .

loop_
_atom_site_aniso_label
_atom_site_aniso_U_11
_atom_site_aniso_U_22
_atom_site_aniso_U_33
_atom_site_aniso_U_23
_atom_site_aniso_U_13
_atom_site_aniso_U_12
U1 0.03984(15) 0.03984(15) 0.0535(2) 0.000 0.000 0.01992(8)
O1 0.0442(14) 0.0551(15) 0.0649(18) 0.0020(13) 0.0063(12) 0.0227(12)
F3 0.0455(13) 0.0786(16) 0.0881(18) 0.0021(13) 0.0169(12) 0.0257(12)
C2 0.043(2) 0.046(2) 0.043(2) -0.0060(16) -0.0057(16) 0.0253(17)
C3 0.048(2) 0.042(2) 0.040(2) -0.0023(16) -0.0067(16) 0.0194(17)
C4 0.0350(19) 0.056(2) 0.051(2) -0.0040(18) 0.0019(16) 0.0178(18)
F1 0.0602(13) 0.0544(12) 0.0696(15) -0.0069(11) -0.0035(11) 0.0379(11)
F2 0.0594(13) 0.0445(12) 0.0711(15) 0.0076(10) -0.0010(11) 0.0171(10)
C1 0.0395(19) 0.047(2) 0.037(2) -0.0030(16) -0.0014(15) 0.0204(17)
F4 0.0637(14) 0.0433(12) 0.1005(18) 0.0062(12) -0.0009(13) 0.0270(11)
F5 0.0648(14) 0.0736(15) 0.1082(19) -0.0116(14) 0.0013(13) 0.0499(13)
C5 0.048(2) 0.057(2) 0.056(2) -0.0094(18) -0.0022(18) 0.0337(19)
C6 0.048(2) 0.040(2) 0.051(2) -0.0017(16) -0.0058(17) 0.0221(17)
O2 0.0637(18) 0.0619(18) 0.093(2) -0.0250(16) 0.0229(17) 0.0170(15)
Li1 0.037(3) 0.037(3) 0.048(6) 0.000 0.000 0.0183(15)
O3 0.0615(18) 0.099(2) 0.086(2) 0.0424(18) 0.0208(16) 0.0514(17)
C9 0.075(3) 0.066(3) 0.061(3) 0.022(2) 0.003(2) 0.037(2)
C7 0.075(3) 0.075(3) 0.082(3) -0.030(3) 0.005(2) 0.036(3)
C8 0.059(3) 0.053(3) 0.089(3) -0.015(2) 0.005(2) 0.011(2)
C10 0.060(3) 0.087(3) 0.107(4) 0.028(3) 0.015(3) 0.048(3)

loop_
_atom_type_symbol
_atom_type_description
_atom_type_scat_dispersion_real
_atom_type_scat_dispersion_imag
_atom_type_scat_source
C C 0.0033 0.0016 'International Tables Vol C Tables 4.2.6.8 and 6.1.1.4'
Li Li -0.0003 0.0001 'International Tables Vol C Tables 4.2.6.8 and 6.1.1.4'
O O 0.0106 0.0060 'International Tables Vol C Tables 4.2.6.8 and 6.1.1.4'
F F 0.0171 0.0103 'International Tables Vol C Tables 4.2.6.8 and 6.1.1.4'
U U -9.6767 9.6646 'International Tables Vol C Tables 4.2.6.8 and 6.1.1.4'
H H 0.0000 0.0000 'International Tables Vol C Tables 4.2.6.8 and 6.1.1.4'

loop_
_geom_angle_atom_site_label_1
_geom_angle_atom_site_label_2
_geom_angle_atom_site_label_3
_geom_angle
_geom_angle_site_symmetry_1
_geom_angle_site_symmetry_3
_geom_angle_publ_flag
O1 U1 O1 179.998(1) 17 2_655 ?
O1 U1 O1 88.12(9) 17 3_665 ?
O1 U1 O1 91.89(9) 2_655 3_665 ?
O1 U1 O1 88.12(9) 17 . ?
O1 U1 O1 91.89(9) 2_655 . ?
O1 U1 O1 91.89(9) 3_665 . ?
O1 U1 O1 91.88(9) 17 18_545 ?
O1 U1 O1 88.11(9) 2_655 18_545 ?
O1 U1 O1 180.0 3_665 18_545 ?
O1 U1 O1 88.12(9) . 18_545 ?
O1 U1 O1 91.88(9) 17 16_655 ?
O1 U1 O1 88.11(9) 2_655 16_655 ?
O1 U1 O1 88.12(9) 3_665 16_655 ?
O1 U1 O1 180.0 . 16_655 ?
O1 U1 O1 91.88(9) 18_545 16_655 ?
C1 O1 U1 160.7(2) . . ?
F1 C2 C3 118.2(3) . . ?
F1 C2 C1 118.6(3) . . ?
C3 C2 C1 123.1(3) . . ?
F2 C3 C2 119.8(3) . . ?
F2 C3 C4 120.0(3) . . ?
C2 C3 C4 120.1(3) . . ?
F3 C4 C5 120.9(3) . . ?
F3 C4 C3 120.4(3) . . ?
C5 C4 C3 118.7(3) . . ?
O1 C1 C2 122.5(3) . . ?
O1 C1 C6 122.4(3) . . ?
C2 C1 C6 115.0(3) . . ?
F5 C5 C4 119.7(3) . . ?
F5 C5 C6 119.4(3) . . ?
C4 C5 C6 120.9(3) . . ?
F4 C6 C5 119.0(3) . . ?
F4 C6 C1 118.9(3) . . ?
C5 C6 C1 122.1(3) . . ?
C8 O2 C7 113.9(3) . . ?
C8 O2 Li1 115.3(3) . . ?
C7 O2 Li1 126.7(3) . . ?
O3 Li1 O3 95.2(3) 2_665 3_565 ?
O3 Li1 O3 95.2(3) 2_665 . ?
O3 Li1 O3 95.2(3) 3_565 . ?
O3 Li1 O2 75.39(11) 2_665 3_565 ?
O3 Li1 O2 97.90(13) 3_565 3_565 ?
O3 Li1 O2 164.48(12) . 3_565 ?
O3 Li1 O2 164.48(12) 2_665 . ?
O3 Li1 O2 75.39(11) 3_565 . ?
O3 Li1 O2 97.90(13) . . ?
O2 Li1 O2 93.5(3) 3_565 . ?
O3 Li1 O2 97.90(13) 2_665 2_665 ?
O3 Li1 O2 164.48(12) 3_565 2_665 ?
O3 Li1 O2 75.39(11) . 2_665 ?
O2 Li1 O2 93.5(3) 3_565 2_665 ?
O2 Li1 O2 93.5(3) . 2_665 ?
C10 O3 C9 113.7(3) . . ?
C10 O3 Li1 117.3(3) . . ?
C9 O3 Li1 126.4(3) . . ?
O3 C9 H9A 109.5 . . ?
O3 C9 H9B 109.5 . . ?
H9A C9 H9B 109.5 . . ?
O3 C9 H9C 109.5 . . ?
H9A C9 H9C 109.5 . . ?
H9B C9 H9C 109.5 . . ?
O2 C7 H7A 109.5 . . ?
O2 C7 H7B 109.5 . . ?
H7A C7 H7B 109.5 . . ?
O2 C7 H7C 109.5 . . ?
H7A C7 H7C 109.5 . . ?
H7B C7 H7C 109.5 . . ?
O2 C8 C10 113.4(3) . 3_565 ?
O2 C8 H8A 108.9 . . ?
C10 C8 H8A 108.9 3_565 . ?
O2 C8 H8B 108.9 . . ?
C10 C8 H8B 108.9 3_565 . ?
H8A C8 H8B 107.7 . . ?
O3 C10 C8 113.7(3) . 2_665 ?
O3 C10 H10A 108.8 . . ?
C8 C10 H10A 108.8 2_665 . ?
O3 C10 H10B 108.8 . . ?
C8 C10 H10B 108.8 2_665 . ?
H10A C10 H10B 107.7 . . ?

loop_
_geom_bond_atom_site_label_1
_geom_bond_atom_site_label_2
_geom_bond_distance
_geom_bond_site_symmetry_2
_geom_bond_publ_flag
U1 O1 2.218(2) 17 ?
U1 O1 2.218(2) 2_655 ?
U1 O1 2.218(2) 3_665 ?
U1 O1 2.218(2) . ?
U1 O1 2.219(2) 18_545 ?
U1 O1 2.219(2) 16_655 ?
O1 C1 1.315(4) . ?
F3 C4 1.345(4) . ?
C2 F1 1.358(4) . ?
C2 C3 1.367(5) . ?
C2 C1 1.392(5) . ?
C3 F2 1.349(4) . ?
C3 C4 1.374(5) . ?
C4 C5 1.366(5) . ?
C1 C6 1.395(5) . ?
F4 C6 1.342(4) . ?
F5 C5 1.351(4) . ?
C5 C6 1.375(5) . ?
O2 C8 1.348(5) . ?
O2 C7 1.398(5) . ?
O2 Li1 2.151(6) . ?
Li1 O3 2.112(6) 2_665 ?
Li1 O3 2.112(6) 3_565 ?
Li1 O3 2.112(6) . ?
Li1 O2 2.151(6) 3_565 ?
Li1 O2 2.151(6) 2_665 ?
O3 C10 1.330(5) . ?
O3 C9 1.407(4) . ?
C9 H9A 0.9600 . ?
C9 H9B 0.9600 . ?
C9 H9C 0.9600 . ?
C7 H7A 0.9600 . ?
C7 H7B 0.9600 . ?
C7 H7C 0.9600 . ?
C8 C10 1.480(6) 3_565 ?
C8 H8A 0.9700 . ?
C8 H8B 0.9700 . ?
C10 C8 1.480(6) 2_665 ?
C10 H10A 0.9700 . ?
C10 H10B 0.9700 . ?

loop_
_geom_torsion_atom_site_label_1
_geom_torsion_atom_site_label_2
_geom_torsion_atom_site_label_3
_geom_torsion_atom_site_label_4
_geom_torsion
_geom_torsion_site_symmetry_1
_geom_torsion_site_symmetry_2
_geom_torsion_site_symmetry_3
_geom_torsion_site_symmetry_4
_geom_torsion_publ_flag
O1 U1 O1 C1 83.6(7) 17 . . . ?
O1 U1 O1 C1 -96.4(7) 2_655 . . . ?
O1 U1 O1 C1 171.6(7) 3_665 . . . ?
O1 U1 O1 C1 -8.4(7) 18_545 . . . ?
O1 U1 O1 C1 -24(14) 16_655 . . . ?
F1 C2 C3 F2 1.5(5) . . . . ?
C1 C2 C3 F2 -178.3(3) . . . . ?
F1 C2 C3 C4 -178.8(3) . . . . ?
C1 C2 C3 C4 1.4(5) . . . . ?
F2 C3 C4 F3 -1.2(5) . . . . ?
C2 C3 C4 F3 179.1(3) . . . . ?
F2 C3 C4 C5 179.8(3) . . . . ?
C2 C3 C4 C5 0.0(5) . . . . ?
U1 O1 C1 C2 59.2(8) . . . . ?
U1 O1 C1 C6 -122.5(6) . . . . ?
F1 C2 C1 O1 -3.8(5) . . . . ?
C3 C2 C1 O1 176.1(3) . . . . ?
F1 C2 C1 C6 177.8(3) . . . . ?
C3 C2 C1 C6 -2.4(5) . . . . ?
F3 C4 C5 F5 0.4(5) . . . . ?
C3 C4 C5 F5 179.5(3) . . . . ?
F3 C4 C5 C6 -179.4(3) . . . . ?
C3 C4 C5 C6 -0.3(6) . . . . ?
F5 C5 C6 F4 0.0(5) . . . . ?
C4 C5 C6 F4 179.7(3) . . . . ?
F5 C5 C6 C1 179.4(3) . . . . ?
C4 C5 C6 C1 -0.8(6) . . . . ?
O1 C1 C6 F4 3.0(5) . . . . ?
C2 C1 C6 F4 -178.5(3) . . . . ?
O1 C1 C6 C5 -176.4(3) . . . . ?
C2 C1 C6 C5 2.1(5) . . . . ?
C8 O2 Li1 O3 -62.1(18) . . . 2_665 ?
C7 O2 Li1 O3 142.2(15) . . . 2_665 ?
C8 O2 Li1 O3 -8.2(3) . . . 3_565 ?
C7 O2 Li1 O3 -163.9(4) . . . 3_565 ?
C8 O2 Li1 O3 85.1(4) . . . . ?
C7 O2 Li1 O3 -70.6(5) . . . . ?
C8 O2 Li1 O2 -105.5(4) . . . 3_565 ?
C7 O2 Li1 O2 98.8(3) . . . 3_565 ?
C8 O2 Li1 O2 160.8(3) . . . 2_665 ?
C7 O2 Li1 O2 5.1(5) . . . 2_665 ?
O3 Li1 O3 C10 -103.3(5) 2_665 . . . ?
O3 Li1 O3 C10 161.0(4) 3_565 . . . ?
O2 Li1 O3 C10 -51.6(18) 3_565 . . . ?
O2 Li1 O3 C10 85.1(4) . . . . ?
O2 Li1 O3 C10 -6.5(4) 2_665 . . . ?
O3 Li1 O3 C9 96.3(3) 2_665 . . . ?
O3 Li1 O3 C9 0.5(5) 3_565 . . . ?
O2 Li1 O3 C9 147.9(15) 3_565 . . . ?
O2 Li1 O3 C9 -75.4(5) . . . . ?
O2 Li1 O3 C9 -166.9(4) 2_665 . . . ?
C7 O2 C8 C10 178.9(4) . . . 3_565 ?
Li1 O2 C8 C10 20.1(5) . . . 3_565 ?
C9 O3 C10 C8 -178.3(4) . . . 2_665 ?
Li1 O3 C10 C8 18.8(6) . . . 2_665 ?
